data_4003525
loop_
_publ_author_name
'Ghosh, Dipankar'
'Farahani, Abbas D.'
'Martin, Adam D.'
'Thordarson, Pall'
'Damodaran, Krishna K.'

_publ_section_title
;
 Unraveling the Self-Assembly Modes in Multicomponent Supramolecular Gels
 Using Single-Crystal X-ray Diffraction
;
_journal_issue 8
_journal_name_full 'Chemistry of Materials'
_journal_page_first 3517
_journal_page_last 3527
_journal_paper_doi 10.1021/acs.chemmater.0c00475
_journal_volume 32
_journal_year 2020
_chemical_formula_sum 'C20 H28 N2 O6'
_chemical_formula_weight 392.44
_space_group_crystal_system monoclinic
_space_group_IT_number 14
_space_group_name_Hall '-P 2ybc'
_space_group_name_H-M_alt 'P 1 21/c 1'
_atom_sites_solution_hydrogens geom
_atom_sites_solution_primary direct
_audit_creation_method SHELXL-2014/7
_cell_angle_alpha 90
_cell_angle_beta 104.6370(10)
_cell_angle_gamma 90
_cell_formula_units_Z 4
_cell_length_a 9.8888(4)
_cell_length_b 15.5000(6)
_cell_length_c 15.1398(6)
_cell_measurement_reflns_used 9929
_cell_measurement_temperature 150(2)
_cell_measurement_theta_max 72.21
_cell_measurement_theta_min 2.85
_cell_volume 2245.26(15)
_computing_cell_refinement 'SAINT V8.35A (?, 2016)'
_computing_data_collection 'SAINT V8.35A (?, 2016)'
_computing_data_reduction 'SAINT V8.35A (?, 2016)'
_computing_molecular_graphics 'MERCURY CSD 4.2.0'
_computing_publication_material 'MERCURY CSD 4.2.0'
_computing_structure_refinement 'SHELXL-2014/7 (Sheldrick, 2014)'
_computing_structure_solution 'SAINT V8.35A (?, 2016)'
_diffrn_ambient_temperature 150(2)
_diffrn_measured_fraction_theta_full 0.995
_diffrn_measured_fraction_theta_max 0.991
_diffrn_measurement_device_type 'Bruker APEX-II CCD'
_diffrn_measurement_method '\f and \w scans'
_diffrn_radiation_type CuK\a
_diffrn_radiation_wavelength 1.54178
_diffrn_reflns_av_R_equivalents 0.0268
_diffrn_reflns_av_unetI/netI 0.0147
_diffrn_reflns_Laue_measured_fraction_full 0.995
_diffrn_reflns_Laue_measured_fraction_max 0.991
_diffrn_reflns_limit_h_max 12
_diffrn_reflns_limit_h_min -10
_diffrn_reflns_limit_k_max 19
_diffrn_reflns_limit_k_min -19
_diffrn_reflns_limit_l_max 18
_diffrn_reflns_limit_l_min -18
_diffrn_reflns_number 36510
_diffrn_reflns_point_group_measured_fraction_full 0.995
_diffrn_reflns_point_group_measured_fraction_max 0.991
_diffrn_reflns_theta_full 67.679
_diffrn_reflns_theta_max 72.198
_diffrn_reflns_theta_min 4.621
_exptl_absorpt_coefficient_mu 0.710
_exptl_absorpt_correction_T_max 0.7536
_exptl_absorpt_correction_T_min 0.6723
_exptl_absorpt_correction_type multi-scan
_exptl_absorpt_process_details
;
SADABS-2016/2 (Bruker,2016/2) was used for absorption correction.
wR2(int) was 0.1456 before and 0.0501 after correction.
The Ratio of minimum to maximum transmission is 0.8921.
The \l/2 correction factor is Not present.
;
_exptl_crystal_colour colourless
_exptl_crystal_density_diffrn 1.161
_exptl_crystal_description block
_exptl_crystal_F_000 840
_exptl_crystal_size_max 0.500
_exptl_crystal_size_mid 0.240
_exptl_crystal_size_min 0.150
_refine_diff_density_max 0.274
_refine_diff_density_min -0.235
_refine_diff_density_rms 0.040
_refine_ls_extinction_method none
_refine_ls_goodness_of_fit_ref 1.040
_refine_ls_hydrogen_treatment constr
_refine_ls_matrix_type full
_refine_ls_number_parameters 259
_refine_ls_number_reflns 4397
_refine_ls_number_restraints 0
_refine_ls_restrained_S_all 1.040
_refine_ls_R_factor_all 0.0529
_refine_ls_R_factor_gt 0.0495
_refine_ls_shift/su_max 0.000
_refine_ls_shift/su_mean 0.000
_refine_ls_structure_factor_coef Fsqd
_refine_ls_weighting_details 'w=1/[\s^2^(Fo^2^)+(0.0853P)^2^+0.6742P] where P=(Fo^2^+2Fc^2^)/3'
_refine_ls_weighting_scheme calc
_refine_ls_wR_factor_gt 0.1421
_refine_ls_wR_factor_ref 0.1457
_reflns_Friedel_coverage 0.000
_reflns_number_gt 4020
_reflns_number_total 4397
_reflns_threshold_expression 'I > 2\s(I)'
_cod_data_source_file cm0c00475_si_005.cif
_cod_data_source_block cu_DG021774_5_0m_a_RR+SS
_cod_depositor_comments
;Adding full bibliography for 4003523--4003526.cif.

 Adding full bibliography for 4003523--4003526.cif.
;
_cod_original_sg_symbol_H-M 'P 21/c'
_cod_database_code 4003525
_shelx_shelxl_version_number 2014/7
_shelx_space_group_comment
;
The symmetry employed for this shelxl refinement is uniquely defined
by the following loop, which should always be used as a source of
symmetry information in preference to the above space-group names.
They are only intended as comments.
;
_shelx_estimated_absorpt_t_min 0.718
_shelx_estimated_absorpt_t_max 0.901

loop_
_space_group_symop_operation_xyz
'x, y, z'
'-x, y+1/2, -z+1/2'
'-x, -y, -z'
'x, -y-1/2, z-1/2'

loop_
_atom_site_label
_atom_site_type_symbol
_atom_site_fract_x
_atom_site_fract_y
_atom_site_fract_z
_atom_site_U_iso_or_equiv
_atom_site_adp_type
_atom_site_occupancy
_atom_site_site_symmetry_order
_atom_site_calc_flag
_atom_site_refinement_flags_posn
_atom_site_refinement_flags_adp
_atom_site_refinement_flags_occupancy
_atom_site_disorder_assembly
_atom_site_disorder_group
C1 C 0.5013(3) 0.30432(17) 0.02102(14) 0.0845(8) Uani 1 1 d . . . . .
H1A H 0.5622 0.2728 -0.0098 0.127 Uiso 1 1 calc R U . . .
H1B H 0.5225 0.3661 0.0214 0.127 Uiso 1 1 calc R U . . .
H1C H 0.4034 0.2948 -0.0115 0.127 Uiso 1 1 calc R U . . .
O2 O 0.52466(13) 0.27364(9) 0.11408(8) 0.0541(3) Uani 1 1 d . . . . .
O4 O 0.74088(18) 0.32608(14) 0.14376(10) 0.0944(7) Uani 1 1 d . . . . .
C3 C 0.65024(17) 0.28976(11) 0.16810(11) 0.0450(4) Uani 1 1 d . . . . .
C5 C 0.66459(13) 0.25597(9) 0.26457(9) 0.0327(3) Uani 1 1 d . . . . .
H5 H 0.5710 0.2365 0.2707 0.039 Uiso 1 1 calc R U . . .
C6 C 0.76710(17) 0.17976(10) 0.28484(12) 0.0449(4) Uani 1 1 d . . . . .
H6 H 0.8596 0.1995 0.2769 0.054 Uiso 1 1 calc R U . . .
C7 C 0.7144(3) 0.10631(12) 0.21815(15) 0.0687(6) Uani 1 1 d . . . . .
H7A H 0.7010 0.1273 0.1555 0.103 Uiso 1 1 calc R U . . .
H7B H 0.6253 0.0849 0.2267 0.103 Uiso 1 1 calc R U . . .
H7C H 0.7831 0.0594 0.2294 0.103 Uiso 1 1 calc R U . . .
C28 C 0.8755(3) 0.77337(14) 0.91202(13) 0.0710(6) Uani 1 1 d . . . . .
H28A H 0.9761 0.7775 0.9174 0.106 Uiso 1 1 calc R U . . .
H28B H 0.8598 0.7542 0.9703 0.106 Uiso 1 1 calc R U . . .
H28C H 0.8322 0.8301 0.8963 0.106 Uiso 1 1 calc R U . . .
C8 C 0.7868(3) 0.14777(14) 0.38173(15) 0.0739(6) Uani 1 1 d . . . . .
H8A H 0.6968 0.1284 0.3905 0.111 Uiso 1 1 calc R U . . .
H8B H 0.8234 0.1947 0.4245 0.111 Uiso 1 1 calc R U . . .
H8C H 0.8531 0.0996 0.3929 0.111 Uiso 1 1 calc R U . . .
N9 N 0.71447(11) 0.32602(7) 0.32860(8) 0.0315(3) Uani 1 1 d . . . . .
H9 H 0.8050 0.3353 0.3476 0.038 Uiso 1 1 calc R U . . .
C10 C 0.62678(13) 0.37659(9) 0.35930(9) 0.0298(3) Uani 1 1 d . . . . .
O11 O 0.49933(10) 0.37119(8) 0.33135(8) 0.0514(3) Uani 1 1 d . . . . .
C12 C 0.69207(12) 0.44168(8) 0.43081(8) 0.0262(3) Uani 1 1 d . . . . .
C13 C 0.82245(13) 0.43005(8) 0.48969(9) 0.0311(3) Uani 1 1 d . . . . .
H13 H 0.8752 0.3799 0.4847 0.037 Uiso 1 1 calc R U . . .
C14 C 0.87666(13) 0.49120(9) 0.55591(9) 0.0311(3) Uani 1 1 d . . . . .
H14 H 0.9667 0.4829 0.5958 0.037 Uiso 1 1 calc R U . . .
C15 C 0.80023(12) 0.56444(8) 0.56436(8) 0.0244(3) Uani 1 1 d . . . . .
C16 C 0.66925(14) 0.57555(9) 0.50639(10) 0.0389(4) Uani 1 1 d . . . . .
H16 H 0.6157 0.6251 0.5121 0.047 Uiso 1 1 calc R U . . .
C17 C 0.61553(14) 0.51448(10) 0.43973(10) 0.0415(4) Uani 1 1 d . . . . .
H17 H 0.5254 0.5227 0.3999 0.050 Uiso 1 1 calc R U . . .
C18 C 0.86736(12) 0.63022(8) 0.63466(8) 0.0258(3) Uani 1 1 d . . . . .
O19 O 0.99411(9) 0.64087(7) 0.65399(7) 0.0404(3) Uani 1 1 d . . . . .
N20 N 0.78226(11) 0.67489(7) 0.67365(8) 0.0330(3) Uani 1 1 d . . . . .
H20 H 0.6915 0.6665 0.6553 0.040 Uiso 1 1 calc R U . . .
C21 C 0.83699(13) 0.73727(9) 0.74609(9) 0.0333(3) Uani 1 1 d . . . . .
H21 H 0.9401 0.7429 0.7538 0.040 Uiso 1 1 calc R U . . .
C22 C 0.76941(15) 0.82408(9) 0.71715(10) 0.0369(3) Uani 1 1 d . . . . .
O23 O 0.86346(13) 0.88705(7) 0.72868(10) 0.0574(3) Uani 1 1 d . . . . .
C24 C 0.8066(3) 0.97301(12) 0.70521(18) 0.0750(6) Uani 1 1 d . . . . .
H24A H 0.7653 0.9764 0.6393 0.112 Uiso 1 1 calc R U . . .
H24B H 0.8817 1.0157 0.7228 0.112 Uiso 1 1 calc R U . . .
H24C H 0.7346 0.9848 0.7377 0.112 Uiso 1 1 calc R U . . .
O25 O 0.64601(12) 0.83521(8) 0.68848(10) 0.0571(3) Uani 1 1 d . . . . .
C26 C 0.81072(16) 0.70886(10) 0.83777(10) 0.0415(4) Uani 1 1 d . . . . .
H26 H 0.7077 0.7063 0.8315 0.050 Uiso 1 1 calc R U . . .
C27 C 0.8734(3) 0.62013(13) 0.86469(15) 0.0717(6) Uani 1 1 d . . . . .
H27A H 0.8296 0.5780 0.8179 0.108 Uiso 1 1 calc R U . . .
H27B H 0.8567 0.6033 0.9234 0.108 Uiso 1 1 calc R U . . .
H27C H 0.9742 0.6219 0.8700 0.108 Uiso 1 1 calc R U . . .

loop_
_atom_site_aniso_label
_atom_site_aniso_U_11
_atom_site_aniso_U_22
_atom_site_aniso_U_33
_atom_site_aniso_U_23
_atom_site_aniso_U_13
_atom_site_aniso_U_12
C1 0.112(2) 0.0861(16) 0.0449(11) 0.0085(10) 0.0000(11) -0.0304(14)
O2 0.0521(7) 0.0674(8) 0.0382(6) -0.0034(5) 0.0029(5) -0.0128(6)
O4 0.0865(11) 0.1410(16) 0.0560(8) 0.0003(9) 0.0185(8) -0.0694(11)
C3 0.0468(9) 0.0486(9) 0.0405(8) -0.0158(7) 0.0132(6) -0.0189(7)
C5 0.0255(6) 0.0363(7) 0.0376(7) -0.0178(6) 0.0104(5) -0.0095(5)
C6 0.0371(8) 0.0395(8) 0.0584(9) -0.0216(7) 0.0129(7) -0.0018(6)
C7 0.0945(16) 0.0445(10) 0.0645(12) -0.0280(9) 0.0151(11) 0.0006(9)
C28 0.1039(17) 0.0605(12) 0.0448(10) -0.0251(9) 0.0121(10) -0.0075(11)
C8 0.0946(16) 0.0535(11) 0.0601(12) -0.0114(9) -0.0057(11) 0.0163(11)
N9 0.0187(5) 0.0360(6) 0.0400(6) -0.0190(5) 0.0076(4) -0.0063(4)
C10 0.0197(6) 0.0352(7) 0.0346(7) -0.0119(5) 0.0072(5) -0.0051(5)
O11 0.0186(5) 0.0656(7) 0.0688(8) -0.0413(6) 0.0088(5) -0.0071(4)
C12 0.0197(6) 0.0298(6) 0.0296(6) -0.0092(5) 0.0072(5) -0.0035(4)
C13 0.0265(6) 0.0305(7) 0.0338(7) -0.0085(5) 0.0026(5) 0.0056(5)
C14 0.0229(6) 0.0353(7) 0.0316(6) -0.0086(5) 0.0003(5) 0.0044(5)
C15 0.0195(6) 0.0276(6) 0.0265(6) -0.0057(4) 0.0066(4) -0.0029(4)
C16 0.0276(7) 0.0349(7) 0.0475(8) -0.0175(6) -0.0030(6) 0.0089(5)
C17 0.0227(6) 0.0452(8) 0.0479(8) -0.0201(6) -0.0070(6) 0.0085(6)
C18 0.0196(6) 0.0279(6) 0.0298(6) -0.0066(5) 0.0061(4) -0.0029(4)
O19 0.0191(5) 0.0519(6) 0.0509(6) -0.0256(5) 0.0106(4) -0.0078(4)
N20 0.0176(5) 0.0383(6) 0.0424(6) -0.0214(5) 0.0062(4) -0.0054(4)
C21 0.0222(6) 0.0357(7) 0.0415(7) -0.0200(6) 0.0069(5) -0.0054(5)
C22 0.0331(7) 0.0362(7) 0.0410(7) -0.0161(6) 0.0088(6) -0.0051(5)
O23 0.0467(7) 0.0373(6) 0.0832(9) -0.0091(6) 0.0069(6) -0.0114(5)
C24 0.0819(15) 0.0356(9) 0.0976(16) -0.0046(9) 0.0044(12) -0.0096(9)
O25 0.0352(6) 0.0456(6) 0.0848(9) -0.0059(6) 0.0044(6) 0.0022(5)
C26 0.0390(8) 0.0442(8) 0.0415(8) -0.0155(6) 0.0104(6) -0.0023(6)
C27 0.1062(18) 0.0504(11) 0.0589(11) -0.0039(9) 0.0212(11) 0.0093(11)

loop_
_atom_type_symbol
_atom_type_description
_atom_type_scat_dispersion_real
_atom_type_scat_dispersion_imag
_atom_type_scat_source
C C 0.0181 0.0091 'International Tables Vol C Tables 4.2.6.8 and 6.1.1.4'
H H 0.0000 0.0000 'International Tables Vol C Tables 4.2.6.8 and 6.1.1.4'
N N 0.0311 0.0180 'International Tables Vol C Tables 4.2.6.8 and 6.1.1.4'
O O 0.0492 0.0322 'International Tables Vol C Tables 4.2.6.8 and 6.1.1.4'

loop_
_geom_angle_atom_site_label_1
_geom_angle_atom_site_label_2
_geom_angle_atom_site_label_3
_geom_angle
_geom_angle_site_symmetry_1
_geom_angle_site_symmetry_3
_geom_angle_publ_flag
O2 C1 H1A 109.5 . . ?
O2 C1 H1B 109.5 . . ?
H1A C1 H1B 109.5 . . ?
O2 C1 H1C 109.5 . . ?
H1A C1 H1C 109.5 . . ?
H1B C1 H1C 109.5 . . ?
C3 O2 C1 115.60(15) . . ?
O4 C3 O2 123.90(17) . . ?
O4 C3 C5 124.25(15) . . ?
O2 C3 C5 111.84(12) . . ?
N9 C5 C3 108.39(11) . . ?
N9 C5 C6 110.18(11) . . ?
C3 C5 C6 110.65(12) . . ?
N9 C5 H5 109.2 . . ?
C3 C5 H5 109.2 . . ?
C6 C5 H5 109.2 . . ?
C8 C6 C7 109.65(16) . . ?
C8 C6 C5 111.25(14) . . ?
C7 C6 C5 110.15(14) . . ?
C8 C6 H6 108.6 . . ?
C7 C6 H6 108.6 . . ?
C5 C6 H6 108.6 . . ?
C6 C7 H7A 109.5 . . ?
C6 C7 H7B 109.5 . . ?
H7A C7 H7B 109.5 . . ?
C6 C7 H7C 109.5 . . ?
H7A C7 H7C 109.5 . . ?
H7B C7 H7C 109.5 . . ?
C26 C28 H28A 109.5 . . ?
C26 C28 H28B 109.5 . . ?
H28A C28 H28B 109.5 . . ?
C26 C28 H28C 109.5 . . ?
H28A C28 H28C 109.5 . . ?
H28B C28 H28C 109.5 . . ?
C6 C8 H8A 109.5 . . ?
C6 C8 H8B 109.5 . . ?
H8A C8 H8B 109.5 . . ?
C6 C8 H8C 109.5 . . ?
H8A C8 H8C 109.5 . . ?
H8B C8 H8C 109.5 . . ?
C10 N9 C5 121.90(10) . . ?
C10 N9 H9 119.0 . . ?
C5 N9 H9 119.0 . . ?
O11 C10 N9 122.70(11) . . ?
O11 C10 C12 120.79(11) . . ?
N9 C10 C12 116.51(10) . . ?
C13 C12 C17 119.18(11) . . ?
C13 C12 C10 122.60(11) . . ?
C17 C12 C10 118.17(11) . . ?
C12 C13 C14 120.33(11) . . ?
C12 C13 H13 119.8 . . ?
C14 C13 H13 119.8 . . ?
C13 C14 C15 120.42(11) . . ?
C13 C14 H14 119.8 . . ?
C15 C14 H14 119.8 . . ?
C16 C15 C14 119.29(11) . . ?
C16 C15 C18 122.82(11) . . ?
C14 C15 C18 117.85(11) . . ?
C15 C16 C17 120.19(12) . . ?
C15 C16 H16 119.9 . . ?
C17 C16 H16 119.9 . . ?
C12 C17 C16 120.58(12) . . ?
C12 C17 H17 119.7 . . ?
C16 C17 H17 119.7 . . ?
O19 C18 N20 123.05(11) . . ?
O19 C18 C15 120.23(11) . . ?
N20 C18 C15 116.72(10) . . ?
C18 N20 C21 121.31(10) . . ?
C18 N20 H20 119.3 . . ?
C21 N20 H20 119.3 . . ?
N20 C21 C22 108.54(11) . . ?
N20 C21 C26 111.89(12) . . ?
C22 C21 C26 110.60(11) . . ?
N20 C21 H21 108.6 . . ?
C22 C21 H21 108.6 . . ?
C26 C21 H21 108.6 . . ?
O25 C22 O23 123.79(14) . . ?
O25 C22 C21 124.43(13) . . ?
O23 C22 C21 111.77(12) . . ?
C22 O23 C24 115.23(14) . . ?
O23 C24 H24A 109.5 . . ?
O23 C24 H24B 109.5 . . ?
H24A C24 H24B 109.5 . . ?
O23 C24 H24C 109.5 . . ?
H24A C24 H24C 109.5 . . ?
H24B C24 H24C 109.5 . . ?
C28 C26 C27 109.26(16) . . ?
C28 C26 C21 110.07(14) . . ?
C27 C26 C21 110.49(13) . . ?
C28 C26 H26 109.0 . . ?
C27 C26 H26 109.0 . . ?
C21 C26 H26 109.0 . . ?
C26 C27 H27A 109.5 . . ?
C26 C27 H27B 109.5 . . ?
H27A C27 H27B 109.5 . . ?
C26 C27 H27C 109.5 . . ?
H27A C27 H27C 109.5 . . ?
H27B C27 H27C 109.5 . . ?

loop_
_geom_bond_atom_site_label_1
_geom_bond_atom_site_label_2
_geom_bond_distance
_geom_bond_site_symmetry_2
_geom_bond_publ_flag
C1 O2 1.449(2) . ?
C1 H1A 0.9800 . ?
C1 H1B 0.9800 . ?
C1 H1C 0.9800 . ?
O2 C3 1.3267(19) . ?
O4 C3 1.193(2) . ?
C3 C5 1.524(2) . ?
C5 N9 1.4562(15) . ?
C5 C6 1.536(2) . ?
C5 H5 1.0000 . ?
C6 C8 1.514(3) . ?
C6 C7 1.524(2) . ?
C6 H6 1.0000 . ?
C7 H7A 0.9800 . ?
C7 H7B 0.9800 . ?
C7 H7C 0.9800 . ?
C28 C26 1.520(2) . ?
C28 H28A 0.9800 . ?
C28 H28B 0.9800 . ?
C28 H28C 0.9800 . ?
C8 H8A 0.9800 . ?
C8 H8B 0.9800 . ?
C8 H8C 0.9800 . ?
N9 C10 1.3364(16) . ?
N9 H9 0.8800 . ?
C10 O11 1.2268(16) . ?
C10 C12 1.5011(16) . ?
C12 C13 1.3815(17) . ?
C12 C17 1.3843(18) . ?
C13 C14 1.3855(18) . ?
C13 H13 0.9500 . ?
C14 C15 1.3875(17) . ?
C14 H14 0.9500 . ?
C15 C16 1.3795(18) . ?
C15 C18 1.5020(16) . ?
C16 C17 1.3878(19) . ?
C16 H16 0.9500 . ?
C17 H17 0.9500 . ?
C18 O19 1.2241(15) . ?
C18 N20 1.3368(16) . ?
N20 C21 1.4597(15) . ?
N20 H20 0.8800 . ?
C21 C22 1.517(2) . ?
C21 C26 1.540(2) . ?
C21 H21 1.0000 . ?
C22 O25 1.1998(19) . ?
C22 O23 1.3289(18) . ?
O23 C24 1.455(2) . ?
C24 H24A 0.9800 . ?
C24 H24B 0.9800 . ?
C24 H24C 0.9800 . ?
C26 C27 1.521(3) . ?
C26 H26 1.0000 . ?
C27 H27A 0.9800 . ?
C27 H27B 0.9800 . ?
C27 H27C 0.9800 . ?
